data_7240830
loop_
_publ_author_name
'Yang, Dong-Dong'
'Lu, Liping'
'Zhu, Miaoli'

_publ_section_title
;
 Structural Diversity, Magnetic Properties, or Luminescent Sensing Based
 Ni(II)/Zn(II) Coordination Polymers of the semirigid ligand of
 3,3'-((5-car-boxy-1,3-phe-nylene)bis(oxy))diben&#x00AC;zate
;
_journal_name_full CrystEngComm
_journal_paper_doi 10.1039/C9CE01998G
_journal_year 2020
_chemical_formula_moiety 'C54 H58 N4 Co3 O24 [+ solvent = (C3 H7 N O),2( HCOOH),2(H2 O)]'
_chemical_formula_sum 'C59 H73 N5 Ni3 O31'
_chemical_formula_weight 1524.35
_space_group_crystal_system monoclinic
_space_group_IT_number 15
_space_group_name_Hall '-C 2yc'
_space_group_name_H-M_alt 'C 1 2/c 1'
_atom_sites_solution_hydrogens mixed
_audit_creation_method SHELXL-2014/7
_audit_update_record
;
2019-09-23 deposited with the CCDC.	2020-07-06 downloaded from the CCDC.
;
_cell_angle_alpha 90
_cell_angle_beta 128.163(6)
_cell_angle_gamma 90
_cell_formula_units_Z 4
_cell_length_a 26.836(8)
_cell_length_b 16.005(4)
_cell_length_c 19.919(10)
_cell_measurement_reflns_used 6136
_cell_measurement_temperature 296(2)
_cell_measurement_theta_max 21.78
_cell_measurement_theta_min 2.86
_cell_volume 6727(4)
_computing_cell_refinement 'Bruker SAINT'
_computing_data_collection 'Bruker APEX2'
_computing_data_reduction 'Bruker SAINT'
_computing_molecular_graphics 'Bruker SHELXTL'
_computing_publication_material 'Bruker SHELXTL'
_computing_structure_refinement 'SHELXL-2014/7 (Sheldrick, 2014)'
_computing_structure_solution 'SHELXS-97 (Sheldrick 2008)'
_diffrn_ambient_temperature 296(2)
_diffrn_measured_fraction_theta_full 0.986
_diffrn_measured_fraction_theta_max 0.986
_diffrn_measurement_device_type 'Bruker APEX-II CCD'
_diffrn_measurement_method '\f and \w scans'
_diffrn_radiation_type MoK\a
_diffrn_radiation_wavelength 0.71073
_diffrn_reflns_av_R_equivalents 0.0681
_diffrn_reflns_av_unetI/netI 0.0800
_diffrn_reflns_Laue_measured_fraction_full 0.986
_diffrn_reflns_Laue_measured_fraction_max 0.986
_diffrn_reflns_limit_h_max 31
_diffrn_reflns_limit_h_min -31
_diffrn_reflns_limit_k_max 17
_diffrn_reflns_limit_k_min -18
_diffrn_reflns_limit_l_max 23
_diffrn_reflns_limit_l_min -23
_diffrn_reflns_number 17223
_diffrn_reflns_point_group_measured_fraction_full 0.986
_diffrn_reflns_point_group_measured_fraction_max 0.986
_diffrn_reflns_theta_full 25.011
_diffrn_reflns_theta_max 25.011
_diffrn_reflns_theta_min 2.858
_exptl_absorpt_coefficient_mu 0.924
_exptl_absorpt_correction_type multi-scan
_exptl_absorpt_process_details SADABS
_exptl_crystal_colour green
_exptl_crystal_density_diffrn 1.505
_exptl_crystal_description block
_exptl_crystal_F_000 3176
_exptl_crystal_size_max 0.25
_exptl_crystal_size_mid 0.2
_exptl_crystal_size_min 0.15
_exptl_transmission_factor_max 0.7474
_exptl_transmission_factor_min 0.6768
_refine_diff_density_max 0.524
_refine_diff_density_min -0.398
_refine_diff_density_rms 0.072
_refine_ls_extinction_method none
_refine_ls_goodness_of_fit_ref 1.019
_refine_ls_hydrogen_treatment constr
_refine_ls_matrix_type full
_refine_ls_number_parameters 389
_refine_ls_number_reflns 5854
_refine_ls_number_restraints 0
_refine_ls_restrained_S_all 1.019
_refine_ls_R_factor_all 0.1003
_refine_ls_R_factor_gt 0.0569
_refine_ls_shift/su_max 0.001
_refine_ls_shift/su_mean 0.000
_refine_ls_structure_factor_coef Fsqd
_refine_ls_weighting_details 'w=1/[\s^2^(Fo^2^)+(0.0671P)^2^+10.8837P] where P=(Fo^2^+2Fc^2^)/3'
_refine_ls_weighting_scheme calc
_refine_ls_wR_factor_gt 0.1347
_refine_ls_wR_factor_ref 0.1540
_reflns_Friedel_coverage 0.000
_reflns_number_gt 3703
_reflns_number_total 5854
_reflns_threshold_expression 'I > 2\s(I)'
_cod_data_source_file c9ce01998g2.cif
_cod_data_source_block i_sq
_cod_original_sg_symbol_H-M 'C 2/c'
_cod_database_code 7240830
_shelx_shelxl_version_number 2014/7
_shelx_space_group_comment
;
The symmetry employed for this shelxl refinement is uniquely defined
by the following loop, which should always be used as a source of
symmetry information in preference to the above space-group names.
They are only intended as comments.
;

loop_
_space_group_symop_operation_xyz
'x, y, z'
'-x, y, -z+1/2'
'x+1/2, y+1/2, z'
'-x+1/2, y+1/2, -z+1/2'
'-x, -y, -z'
'x, -y, z-1/2'
'-x+1/2, -y+1/2, -z'
'x+1/2, -y+1/2, z-1/2'

loop_
_atom_site_label
_atom_site_type_symbol
_atom_site_fract_x
_atom_site_fract_y
_atom_site_fract_z
_atom_site_U_iso_or_equiv
_atom_site_adp_type
_atom_site_occupancy
_atom_site_site_symmetry_order
_atom_site_calc_flag
_atom_site_refinement_flags_posn
_atom_site_refinement_flags_adp
_atom_site_refinement_flags_occupancy
_atom_site_disorder_assembly
_atom_site_disorder_group
Ni1 Ni 0.2500 0.2500 0.5000 0.0468(3) Uani 1 2 d S . P . .
Ni2 Ni 0.15430(3) 0.13447(3) 0.31269(4) 0.0443(2) Uani 1 1 d . . . . .
C1 C 0.3423(2) 0.1786(3) 0.3909(3) 0.0412(11) Uani 1 1 d . . . . .
C2 C 0.3309(2) 0.1372(3) 0.3219(3) 0.0425(11) Uani 1 1 d . . . . .
H2 H 0.2915 0.1130 0.2814 0.051 Uiso 1 1 calc R U . . .
C3 C 0.3777(2) 0.1317(3) 0.3131(3) 0.0473(12) Uani 1 1 d . . . . .
C4 C 0.4371(3) 0.1649(3) 0.3741(4) 0.0614(14) Uani 1 1 d . . . . .
H4 H 0.4690 0.1591 0.3687 0.074 Uiso 1 1 calc R U . . .
C5 C 0.4486(3) 0.2067(4) 0.4428(4) 0.0735(17) Uani 1 1 d . . . . .
H5 H 0.4885 0.2293 0.4841 0.088 Uiso 1 1 calc R U . . .
C6 C 0.4012(3) 0.2151(3) 0.4508(3) 0.0576(14) Uani 1 1 d . . . . .
H6 H 0.4087 0.2452 0.4962 0.069 Uiso 1 1 calc R U . . .
C7 C 0.2918(2) 0.1842(3) 0.4015(3) 0.0430(11) Uani 1 1 d . . . . .
C8 C 0.3132(2) 0.0907(3) 0.1661(3) 0.0460(12) Uani 1 1 d . . . . .
C9 C 0.2776(2) 0.1620(3) 0.1296(3) 0.0488(12) Uani 1 1 d . . . . .
H9 H 0.2903 0.2115 0.1604 0.059 Uiso 1 1 calc R U . . .
C10 C 0.2226(2) 0.1589(3) 0.0462(3) 0.0442(12) Uani 1 1 d . . . . .
C11 C 0.2043(2) 0.0868(3) -0.0013(3) 0.0437(11) Uani 1 1 d . . . . .
H11 H 0.1676 0.0860 -0.0577 0.052 Uiso 1 1 calc R U . . .
C12 C 0.2410(2) 0.0155(3) 0.0355(3) 0.0429(12) Uani 1 1 d . . . . .
C13 C 0.2947(2) 0.0162(3) 0.1199(3) 0.0466(12) Uani 1 1 d . . . . .
H13 H 0.3182 -0.0323 0.1457 0.056 Uiso 1 1 calc R U . . .
C14 C 0.2215(3) 0.0644(3) 0.4853(3) 0.0468(12) Uani 1 1 d . . . . .
C15 C 0.1774(2) 0.2843(3) 0.0525(3) 0.0440(11) Uani 1 1 d . . . . .
C16 C 0.1643(2) 0.2557(3) 0.1049(3) 0.0442(11) Uani 1 1 d . . . . .
H16 H 0.1607 0.1986 0.1096 0.053 Uiso 1 1 calc R U . . .
C17 C 0.1564(2) 0.3109(3) 0.1506(3) 0.0404(11) Uani 1 1 d . . . . .
C18 C 0.1608(3) 0.3963(3) 0.1412(3) 0.0570(14) Uani 1 1 d . . . . .
H18 H 0.1563 0.4347 0.1722 0.068 Uiso 1 1 calc R U . . .
C19 C 0.1719(3) 0.4237(3) 0.0856(4) 0.0665(16) Uani 1 1 d . . . . .
H19 H 0.1732 0.4807 0.0779 0.080 Uiso 1 1 calc R U . . .
C20 C 0.1810(3) 0.3686(3) 0.0419(3) 0.0584(14) Uani 1 1 d . . . . .
H20 H 0.1895 0.3875 0.0057 0.070 Uiso 1 1 calc R U . . .
C21 C 0.1471(2) 0.2797(3) 0.2129(3) 0.0416(11) Uani 1 1 d . . . . .
C22 C 0.1597(2) 0.0113(3) 0.2104(3) 0.0501(12) Uani 1 1 d . . . . .
H22 H 0.1690 0.0575 0.1914 0.060 Uiso 1 1 calc R U . . .
C23 C 0.1867(4) -0.0751(4) 0.1371(4) 0.092(2) Uani 1 1 d . . . . .
H23A H 0.1915 -0.0218 0.1196 0.138 Uiso 1 1 calc R U . . .
H23B H 0.1551 -0.1071 0.0875 0.138 Uiso 1 1 calc R U . . .
H23C H 0.2263 -0.1045 0.1691 0.138 Uiso 1 1 calc R U . . .
C24 C 0.1594(4) -0.1356(3) 0.2246(5) 0.094(2) Uani 1 1 d . . . . .
H24A H 0.1151 -0.1486 0.1916 0.140 Uiso 1 1 calc R U . . .
H24B H 0.1766 -0.1251 0.2827 0.140 Uiso 1 1 calc R U . . .
H24C H 0.1812 -0.1819 0.2226 0.140 Uiso 1 1 calc R U . . .
C25 C 0.0170(3) 0.3136(5) 0.3460(4) 0.0814(19) Uani 1 1 d . . . . .
H25 H -0.0211 0.2940 0.3316 0.098 Uiso 1 1 calc R U . . .
C26 C 0.0869(3) 0.4284(4) 0.3832(5) 0.102(2) Uani 1 1 d . . . . .
H26A H 0.1195 0.4287 0.4440 0.153 Uiso 1 1 calc R U . . .
H26B H 0.0796 0.4845 0.3618 0.153 Uiso 1 1 calc R U . . .
H26C H 0.0999 0.3942 0.3570 0.153 Uiso 1 1 calc R U . . .
C27 C -0.0119(4) 0.4499(6) 0.3649(7) 0.152(4) Uani 1 1 d . . . . .
H27A H -0.0505 0.4208 0.3433 0.228 Uiso 1 1 calc R U . . .
H27B H -0.0214 0.4978 0.3298 0.228 Uiso 1 1 calc R U . . .
H27C H 0.0082 0.4676 0.4225 0.228 Uiso 1 1 calc R U . . .
N1 N 0.1672(2) -0.0629(3) 0.1900(3) 0.0535(11) Uani 1 1 d . . . . .
N2 N 0.0295(2) 0.3956(4) 0.3637(3) 0.0793(15) Uani 1 1 d . . . . .
O1 O 0.24549(17) 0.1352(2) 0.3563(2) 0.0540(9) Uani 1 1 d . . . . .
O2 O 0.29914(17) 0.23627(18) 0.4538(2) 0.0530(9) Uani 1 1 d . . . . .
O3 O 0.37058(17) 0.0887(2) 0.2474(2) 0.0618(10) Uani 1 1 d . . . . .
O4 O 0.18611(18) 0.22983(19) 0.0054(2) 0.0595(10) Uani 1 1 d . . . . .
O5 O 0.17233(19) 0.06194(19) 0.4088(2) 0.0599(10) Uani 1 1 d . . . . .
O6 O 0.25631(18) 0.12602(19) 0.5239(2) 0.0565(9) Uani 1 1 d . . . . .
O7 O 0.13545(17) 0.20338(19) 0.2108(2) 0.0545(9) Uani 1 1 d . . . . .
O8 O 0.15276(18) 0.3314(2) 0.2641(2) 0.0594(10) Uani 1 1 d . . . . .
O9 O 0.16331(16) 0.24229(17) 0.37698(19) 0.0516(9) Uani 1 1 d . . . . .
H9A H 0.1641 0.2844 0.3543 0.077 Uiso 1 1 d R U . . .
H9B H 0.1443 0.2538 0.3959 0.077 Uiso 1 1 d R U . . .
O10 O 0.0593(2) 0.1285(2) 0.2553(3) 0.0895(14) Uani 1 1 d . . . . .
H10A H 0.0244 0.1063 0.2230 0.134 Uiso 1 1 d R U . . .
H10B H 0.0540 0.1752 0.2670 0.134 Uiso 1 1 d R U . . .
O11 O 0.14180(16) 0.02418(19) 0.2521(2) 0.0535(9) Uani 1 1 d . . . . .
O12 O 0.0510(2) 0.2631(3) 0.3471(3) 0.0834(13) Uani 1 1 d . . . . .

loop_
_atom_site_aniso_label
_atom_site_aniso_U_11
_atom_site_aniso_U_22
_atom_site_aniso_U_33
_atom_site_aniso_U_23
_atom_site_aniso_U_13
_atom_site_aniso_U_12
Ni1 0.0968(7) 0.0199(4) 0.0540(5) -0.0045(3) 0.0617(5) -0.0065(4)
Ni2 0.0771(5) 0.0263(3) 0.0572(4) -0.0032(3) 0.0553(4) -0.0034(3)
C1 0.062(3) 0.033(3) 0.038(2) 0.0025(19) 0.036(2) 0.001(2)
C2 0.051(3) 0.035(3) 0.048(3) -0.002(2) 0.034(2) 0.001(2)
C3 0.059(3) 0.039(3) 0.050(3) 0.000(2) 0.037(3) 0.008(2)
C4 0.057(4) 0.063(4) 0.073(4) 0.004(3) 0.044(3) 0.005(3)
C5 0.057(4) 0.090(5) 0.057(3) -0.008(3) 0.027(3) -0.003(3)
C6 0.065(4) 0.063(4) 0.044(3) -0.002(2) 0.033(3) 0.001(3)
C7 0.072(4) 0.028(3) 0.047(3) 0.006(2) 0.046(3) 0.004(2)
C8 0.071(4) 0.038(3) 0.055(3) 0.000(2) 0.052(3) 0.010(2)
C9 0.079(4) 0.031(3) 0.060(3) -0.006(2) 0.055(3) 0.000(2)
C10 0.081(4) 0.023(2) 0.053(3) 0.0049(19) 0.054(3) 0.012(2)
C11 0.074(3) 0.031(3) 0.048(3) 0.0016(19) 0.049(3) 0.005(2)
C12 0.084(4) 0.021(2) 0.062(3) 0.0037(19) 0.064(3) 0.006(2)
C13 0.079(4) 0.031(3) 0.063(3) 0.009(2) 0.061(3) 0.012(2)
C14 0.092(4) 0.026(3) 0.060(3) -0.003(2) 0.066(3) -0.007(2)
C15 0.073(3) 0.029(3) 0.048(3) 0.0025(19) 0.046(3) 0.009(2)
C16 0.070(3) 0.026(2) 0.049(3) 0.0027(19) 0.043(3) 0.002(2)
C17 0.061(3) 0.026(2) 0.047(2) 0.0011(18) 0.040(2) 0.004(2)
C18 0.096(4) 0.035(3) 0.069(3) 0.001(2) 0.066(3) 0.007(3)
C19 0.133(5) 0.025(3) 0.090(4) 0.012(2) 0.093(4) 0.012(3)
C20 0.113(5) 0.031(3) 0.073(3) 0.009(2) 0.078(4) 0.007(3)
C21 0.057(3) 0.032(3) 0.048(3) 0.006(2) 0.038(2) 0.006(2)
C22 0.070(4) 0.031(3) 0.056(3) -0.004(2) 0.042(3) -0.005(2)
C23 0.137(6) 0.076(5) 0.118(5) -0.025(4) 0.106(5) -0.014(4)
C24 0.168(7) 0.038(4) 0.111(5) -0.001(3) 0.105(5) -0.005(4)
C25 0.072(5) 0.080(5) 0.065(4) 0.009(4) 0.029(4) -0.008(4)
C26 0.087(5) 0.082(5) 0.133(6) -0.010(5) 0.066(5) -0.015(4)
C27 0.124(8) 0.120(7) 0.249(12) 0.019(7) 0.133(8) 0.049(6)
N1 0.079(3) 0.040(3) 0.061(3) -0.0044(19) 0.053(3) 0.000(2)
N2 0.064(4) 0.085(4) 0.081(3) 0.003(3) 0.041(3) 0.010(3)
O1 0.074(2) 0.043(2) 0.065(2) -0.0174(16) 0.053(2) -0.0111(18)
O2 0.096(3) 0.0339(19) 0.060(2) -0.0106(15) 0.063(2) -0.0124(17)
O3 0.067(2) 0.064(2) 0.065(2) -0.0100(18) 0.046(2) 0.0156(19)
O4 0.113(3) 0.0348(19) 0.057(2) 0.0107(14) 0.065(2) 0.0255(18)
O5 0.107(3) 0.0321(19) 0.066(2) 0.0045(16) 0.066(2) -0.0110(18)
O6 0.105(3) 0.0249(18) 0.061(2) -0.0025(14) 0.062(2) -0.0094(17)
O7 0.095(3) 0.034(2) 0.060(2) -0.0051(15) 0.060(2) -0.0074(17)
O8 0.110(3) 0.0353(19) 0.067(2) -0.0048(16) 0.072(2) -0.0007(18)
O9 0.106(3) 0.0236(17) 0.062(2) 0.0024(14) 0.070(2) 0.0042(16)
O10 0.090(3) 0.054(3) 0.157(4) -0.022(3) 0.093(3) -0.012(2)
O11 0.084(3) 0.0386(19) 0.067(2) -0.0102(16) 0.061(2) -0.0051(17)
O12 0.093(3) 0.085(3) 0.065(3) -0.006(2) 0.045(3) 0.010(3)

loop_
_atom_type_symbol
_atom_type_description
_atom_type_scat_dispersion_real
_atom_type_scat_dispersion_imag
_atom_type_scat_source
C C 0.0033 0.0016 'International Tables Vol C Tables 4.2.6.8 and 6.1.1.4'
H H 0.0000 0.0000 'International Tables Vol C Tables 4.2.6.8 and 6.1.1.4'
N N 0.0061 0.0033 'International Tables Vol C Tables 4.2.6.8 and 6.1.1.4'
O O 0.0106 0.0060 'International Tables Vol C Tables 4.2.6.8 and 6.1.1.4'
Ni Ni 0.3393 1.1124 'International Tables Vol C Tables 4.2.6.8 and 6.1.1.4'

loop_
_geom_angle_atom_site_label_1
_geom_angle_atom_site_label_2
_geom_angle_atom_site_label_3
_geom_angle
_geom_angle_site_symmetry_1
_geom_angle_site_symmetry_3
_geom_angle_publ_flag
O6 Ni1 O6 180.0 7_556 . ?
O6 Ni1 O2 89.02(13) 7_556 . ?
O6 Ni1 O2 90.98(13) . . ?
O6 Ni1 O2 90.98(13) 7_556 7_556 ?
O6 Ni1 O2 89.02(13) . 7_556 ?
O2 Ni1 O2 180.0 . 7_556 ?
O6 Ni1 O9 84.92(13) 7_556 . ?
O6 Ni1 O9 95.07(13) . . ?
O2 Ni1 O9 91.50(13) . . ?
O2 Ni1 O9 88.50(13) 7_556 . ?
O6 Ni1 O9 95.08(13) 7_556 7_556 ?
O6 Ni1 O9 84.93(13) . 7_556 ?
O2 Ni1 O9 88.50(13) . 7_556 ?
O2 Ni1 O9 91.50(13) 7_556 7_556 ?
O9 Ni1 O9 180.0 . 7_556 ?
O5 Ni2 O1 94.47(15) . . ?
O5 Ni2 O11 85.39(13) . . ?
O1 Ni2 O11 88.40(13) . . ?
O5 Ni2 O10 89.37(17) . . ?
O1 Ni2 O10 173.26(16) . . ?
O11 Ni2 O10 86.39(15) . . ?
O5 Ni2 O9 91.41(13) . . ?
O1 Ni2 O9 94.67(13) . . ?
O11 Ni2 O9 175.73(12) . . ?
O10 Ni2 O9 90.76(15) . . ?
O5 Ni2 O7 177.06(13) . . ?
O1 Ni2 O7 85.22(14) . . ?
O11 Ni2 O7 91.67(13) . . ?
O10 Ni2 O7 90.66(17) . . ?
O9 Ni2 O7 91.53(12) . . ?
C2 C1 C6 119.5(4) . . ?
C2 C1 C7 120.4(4) . . ?
C6 C1 C7 120.1(4) . . ?
C1 C2 C3 120.0(5) . . ?
C1 C2 H2 120.0 . . ?
C3 C2 H2 120.0 . . ?
C4 C3 C2 120.9(5) . . ?
C4 C3 O3 115.6(4) . . ?
C2 C3 O3 123.4(4) . . ?
C5 C4 C3 119.2(5) . . ?
C5 C4 H4 120.4 . . ?
C3 C4 H4 120.4 . . ?
C4 C5 C6 120.3(5) . . ?
C4 C5 H5 119.8 . . ?
C6 C5 H5 119.8 . . ?
C5 C6 C1 120.0(5) . . ?
C5 C6 H6 120.0 . . ?
C1 C6 H6 120.0 . . ?
O2 C7 O1 126.0(4) . . ?
O2 C7 C1 117.8(4) . . ?
O1 C7 C1 116.2(4) . . ?
C9 C8 O3 123.1(4) . . ?
C9 C8 C13 120.8(5) . . ?
O3 C8 C13 115.9(4) . . ?
C8 C9 C10 119.0(4) . . ?
C8 C9 H9 120.5 . . ?
C10 C9 H9 120.5 . . ?
C11 C10 C9 121.2(4) . . ?
C11 C10 O4 117.5(4) . . ?
C9 C10 O4 121.1(4) . . ?
C10 C11 C12 119.5(4) . . ?
C10 C11 H11 120.3 . . ?
C12 C11 H11 120.3 . . ?
C13 C12 C11 120.2(4) . . ?
C13 C12 C14 119.2(4) . 6 ?
C11 C12 C14 120.5(4) . 6 ?
C12 C13 C8 119.2(4) . . ?
C12 C13 H13 120.4 . . ?
C8 C13 H13 120.4 . . ?
O6 C14 O5 126.8(4) . . ?
O6 C14 C12 116.3(5) . 6_556 ?
O5 C14 C12 116.9(4) . 6_556 ?
C16 C15 C20 121.3(4) . . ?
C16 C15 O4 121.9(4) . . ?
C20 C15 O4 116.8(4) . . ?
C15 C16 C17 120.4(4) . . ?
C15 C16 H16 119.8 . . ?
C17 C16 H16 119.8 . . ?
C16 C17 C18 118.7(4) . . ?
C16 C17 C21 120.5(4) . . ?
C18 C17 C21 120.7(4) . . ?
C19 C18 C17 119.7(4) . . ?
C19 C18 H18 120.2 . . ?
C17 C18 H18 120.2 . . ?
C20 C19 C18 121.3(5) . . ?
C20 C19 H19 119.4 . . ?
C18 C19 H19 119.4 . . ?
C19 C20 C15 118.5(4) . . ?
C19 C20 H20 120.7 . . ?
C15 C20 H20 120.7 . . ?
O8 C21 O7 125.1(4) . . ?
O8 C21 C17 117.3(4) . . ?
O7 C21 C17 117.6(4) . . ?
O11 C22 N1 124.8(5) . . ?
O11 C22 H22 117.6 . . ?
N1 C22 H22 117.6 . . ?
N1 C23 H23A 109.5 . . ?
N1 C23 H23B 109.5 . . ?
H23A C23 H23B 109.5 . . ?
N1 C23 H23C 109.5 . . ?
H23A C23 H23C 109.5 . . ?
H23B C23 H23C 109.5 . . ?
N1 C24 H24A 109.5 . . ?
N1 C24 H24B 109.5 . . ?
H24A C24 H24B 109.5 . . ?
N1 C24 H24C 109.5 . . ?
H24A C24 H24C 109.5 . . ?
H24B C24 H24C 109.5 . . ?
O12 C25 N2 125.8(7) . . ?
O12 C25 H25 117.1 . . ?
N2 C25 H25 117.1 . . ?
N2 C26 H26A 109.5 . . ?
N2 C26 H26B 109.5 . . ?
H26A C26 H26B 109.5 . . ?
N2 C26 H26C 109.5 . . ?
H26A C26 H26C 109.5 . . ?
H26B C26 H26C 109.5 . . ?
N2 C27 H27A 109.5 . . ?
N2 C27 H27B 109.5 . . ?
H27A C27 H27B 109.5 . . ?
N2 C27 H27C 109.5 . . ?
H27A C27 H27C 109.5 . . ?
H27B C27 H27C 109.5 . . ?
C22 N1 C24 119.5(4) . . ?
C22 N1 C23 122.7(5) . . ?
C24 N1 C23 117.7(5) . . ?
C25 N2 C27 122.0(7) . . ?
C25 N2 C26 118.6(6) . . ?
C27 N2 C26 119.4(7) . . ?
C7 O1 Ni2 134.9(3) . . ?
C7 O2 Ni1 129.5(3) . . ?
C8 O3 C3 120.0(4) . . ?
C10 O4 C15 117.9(3) . . ?
C14 O5 Ni2 125.9(3) . . ?
C14 O6 Ni1 135.2(3) . . ?
C21 O7 Ni2 125.3(3) . . ?
Ni2 O9 Ni1 113.16(14) . . ?
Ni2 O9 H9A 112.2 . . ?
Ni1 O9 H9A 102.0 . . ?
Ni2 O9 H9B 127.1 . . ?
Ni1 O9 H9B 90.3 . . ?
H9A O9 H9B 107.7 . . ?
Ni2 O10 H10A 151.7 . . ?
Ni2 O10 H10B 99.9 . . ?
H10A O10 H10B 107.7 . . ?
C22 O11 Ni2 124.3(3) . . ?

loop_
_geom_bond_atom_site_label_1
_geom_bond_atom_site_label_2
_geom_bond_distance
_geom_bond_site_symmetry_2
_geom_bond_publ_flag
Ni1 O6 2.023(3) 7_556 ?
Ni1 O6 2.023(3) . ?
Ni1 O2 2.033(3) . ?
Ni1 O2 2.034(3) 7_556 ?
Ni1 O9 2.095(3) . ?
Ni1 O9 2.095(3) 7_556 ?
Ni2 O5 2.026(3) . ?
Ni2 O1 2.029(4) . ?
Ni2 O11 2.046(3) . ?
Ni2 O10 2.054(4) . ?
Ni2 O9 2.072(3) . ?
Ni2 O7 2.080(3) . ?
C1 C2 1.378(6) . ?
C1 C6 1.390(7) . ?
C1 C7 1.498(6) . ?
C2 C3 1.374(6) . ?
C2 H2 0.9300 . ?
C3 C4 1.381(7) . ?
C3 O3 1.383(5) . ?
C4 C5 1.377(7) . ?
C4 H4 0.9300 . ?
C5 C6 1.382(8) . ?
C5 H5 0.9300 . ?
C6 H6 0.9300 . ?
C7 O2 1.251(5) . ?
C7 O1 1.260(5) . ?
C8 C9 1.373(6) . ?
C8 O3 1.383(6) . ?
C8 C13 1.396(6) . ?
C9 C10 1.382(7) . ?
C9 H9 0.9300 . ?
C10 C11 1.375(6) . ?
C10 O4 1.387(5) . ?
C11 C12 1.384(6) . ?
C11 H11 0.9300 . ?
C12 C13 1.382(7) . ?
C12 C14 1.505(6) 6 ?
C13 H13 0.9300 . ?
C14 O6 1.244(5) . ?
C14 O5 1.257(6) . ?
C14 C12 1.505(6) 6_556 ?
C15 C16 1.369(6) . ?
C15 C20 1.378(6) . ?
C15 O4 1.401(5) . ?
C16 C17 1.376(6) . ?
C16 H16 0.9300 . ?
C17 C18 1.395(6) . ?
C17 C21 1.496(6) . ?
C18 C19 1.384(6) . ?
C18 H18 0.9300 . ?
C19 C20 1.363(6) . ?
C19 H19 0.9300 . ?
C20 H20 0.9300 . ?
C21 O8 1.248(5) . ?
C21 O7 1.255(5) . ?
C22 O11 1.207(5) . ?
C22 N1 1.310(6) . ?
C22 H22 0.9300 . ?
C23 N1 1.451(6) . ?
C23 H23A 0.9600 . ?
C23 H23B 0.9600 . ?
C23 H23C 0.9600 . ?
C24 N1 1.432(6) . ?
C24 H24A 0.9600 . ?
C24 H24B 0.9600 . ?
C24 H24C 0.9600 . ?
C25 O12 1.209(8) . ?
C25 N2 1.347(8) . ?
C25 H25 0.9300 . ?
C26 N2 1.436(8) . ?
C26 H26A 0.9600 . ?
C26 H26B 0.9600 . ?
C26 H26C 0.9600 . ?
C27 N2 1.422(8) . ?
C27 H27A 0.9600 . ?
C27 H27B 0.9600 . ?
C27 H27C 0.9600 . ?
O9 H9A 0.8200 . ?
O9 H9B 0.8199 . ?
O10 H10A 0.8200 . ?
O10 H10B 0.8200 . ?

loop_
_geom_torsion_atom_site_label_1
_geom_torsion_atom_site_label_2
_geom_torsion_atom_site_label_3
_geom_torsion_atom_site_label_4
_geom_torsion
_geom_torsion_site_symmetry_1
_geom_torsion_site_symmetry_2
_geom_torsion_site_symmetry_3
_geom_torsion_site_symmetry_4
_geom_torsion_publ_flag
C6 C1 C2 C3 0.5(7) . . . . ?
C7 C1 C2 C3 -179.4(4) . . . . ?
C1 C2 C3 C4 2.1(7) . . . . ?
C1 C2 C3 O3 177.6(4) . . . . ?
C2 C3 C4 C5 -2.4(8) . . . . ?
O3 C3 C4 C5 -178.3(5) . . . . ?
C3 C4 C5 C6 0.2(9) . . . . ?
C4 C5 C6 C1 2.4(9) . . . . ?
C2 C1 C6 C5 -2.7(8) . . . . ?
C7 C1 C6 C5 177.1(5) . . . . ?
C2 C1 C7 O2 -165.2(4) . . . . ?
C6 C1 C7 O2 14.9(6) . . . . ?
C2 C1 C7 O1 14.8(6) . . . . ?
C6 C1 C7 O1 -165.0(4) . . . . ?
O3 C8 C9 C10 176.4(4) . . . . ?
C13 C8 C9 C10 0.5(7) . . . . ?
C8 C9 C10 C11 -2.3(7) . . . . ?
C8 C9 C10 O4 -177.8(4) . . . . ?
C9 C10 C11 C12 1.4(7) . . . . ?
O4 C10 C11 C12 177.0(4) . . . . ?
C10 C11 C12 C13 1.5(7) . . . . ?
C10 C11 C12 C14 179.2(4) . . . 6 ?
C11 C12 C13 C8 -3.2(7) . . . . ?
C14 C12 C13 C8 179.0(4) 6 . . . ?
C9 C8 C13 C12 2.3(7) . . . . ?
O3 C8 C13 C12 -173.9(4) . . . . ?
C20 C15 C16 C17 -2.1(8) . . . . ?
O4 C15 C16 C17 179.6(4) . . . . ?
C15 C16 C17 C18 1.2(7) . . . . ?
C15 C16 C17 C21 -175.3(4) . . . . ?
C16 C17 C18 C19 1.0(8) . . . . ?
C21 C17 C18 C19 177.5(5) . . . . ?
C17 C18 C19 C20 -2.5(9) . . . . ?
C18 C19 C20 C15 1.6(9) . . . . ?
C16 C15 C20 C19 0.7(8) . . . . ?
O4 C15 C20 C19 179.1(5) . . . . ?
C16 C17 C21 O8 166.2(4) . . . . ?
C18 C17 C21 O8 -10.3(7) . . . . ?
C16 C17 C21 O7 -12.4(7) . . . . ?
C18 C17 C21 O7 171.1(5) . . . . ?
O11 C22 N1 C24 -6.0(8) . . . . ?
O11 C22 N1 C23 177.7(6) . . . . ?
O12 C25 N2 C27 -176.8(7) . . . . ?
O12 C25 N2 C26 2.1(10) . . . . ?
O2 C7 O1 Ni2 23.1(7) . . . . ?
C1 C7 O1 Ni2 -156.9(3) . . . . ?
O1 C7 O2 Ni1 10.8(7) . . . . ?
C1 C7 O2 Ni1 -169.1(3) . . . . ?
C9 C8 O3 C3 41.9(7) . . . . ?
C13 C8 O3 C3 -142.0(4) . . . . ?
C4 C3 O3 C8 -146.3(4) . . . . ?
C2 C3 O3 C8 37.9(7) . . . . ?
C11 C10 O4 C15 143.5(4) . . . . ?
C9 C10 O4 C15 -40.9(6) . . . . ?
C16 C15 O4 C10 -43.3(7) . . . . ?
C20 C15 O4 C10 138.3(5) . . . . ?
O6 C14 O5 Ni2 28.3(7) . . . . ?
C12 C14 O5 Ni2 -151.1(3) 6_556 . . . ?
O5 C14 O6 Ni1 11.6(8) . . . . ?
C12 C14 O6 Ni1 -169.0(3) 6_556 . . . ?
O8 C21 O7 Ni2 -23.5(7) . . . . ?
C17 C21 O7 Ni2 154.9(3) . . . . ?
N1 C22 O11 Ni2 161.4(4) . . . . ?
